data_7220514
loop_
_publ_author_name
'Pfeiffer, Constance R.'
'Fowler, Drew A.'
'Atwood, Jerry L.'

_publ_section_title
;
 Establishing trends based on solvent system changes in cocrystals
 containing pyrogallol[4]arenes and fluorescent probes rhodamine B and
 pyronin Y
;
_journal_issue 24
_journal_name_full CrystEngComm
_journal_page_first 4475
_journal_paper_doi 10.1039/C5CE00771B
_journal_volume 17
_journal_year 2015
_chemical_formula_moiety 'C40 H48 O12, C28 H30 O3 N2, 2(H2 O1), C2 H6 O1, C1 H2.25 O0.5'
_chemical_formula_sum 'C71 H90.25 N2 O18.5'
_chemical_formula_weight 1267.70
_chemical_name_common 'C-propylpyrogallol[4]arene with rhodamine B'
_space_group_IT_number 15
_symmetry_cell_setting monoclinic
_symmetry_Int_Tables_number 15
_symmetry_space_group_name_Hall '-C 2yc'
_symmetry_space_group_name_H-M 'C 1 2/c 1'
_atom_sites_solution_hydrogens geom
_atom_sites_solution_primary direct
_atom_sites_solution_secondary difmap
_audit_creation_method SHELXL-97
_audit_update_record
;
2014-07-07 deposited with the CCDC.
2015-05-14 downloaded from the CCDC.
;
_cell_angle_alpha 90.00
_cell_angle_beta 102.8160(10)
_cell_angle_gamma 90.00
_cell_formula_units_Z 8
_cell_length_a 33.748(4)
_cell_length_b 12.5218(13)
_cell_length_c 31.831(3)
_cell_measurement_reflns_used 9955
_cell_measurement_temperature 173(2)
_cell_measurement_theta_max 26.8
_cell_measurement_theta_min 2.3
_cell_volume 13116(2)
_computing_cell_refinement 'APEX2 (Bruker AXS, 2008)'
_computing_data_collection 'APEX2 (Bruker AXS, 2008)'
_computing_data_reduction 'APEX2 (Bruker AXS, 2008)'
_computing_molecular_graphics 'X-SEED, Barbour, 2001'
_computing_publication_material 'CIFTAB (Sheldrick, 2013)'
_computing_structure_refinement 'SHELXL-1997 (Sheldrick, 1997)'
_computing_structure_solution 'SHELXS-1997 (Sheldrick, 1997)'
_diffrn_ambient_temperature 173(2)
_diffrn_measured_fraction_theta_full 0.998
_diffrn_measured_fraction_theta_max 0.998
_diffrn_measurement_device_type 'Bruker APEXII CCD area detector'
_diffrn_measurement_method 'omega scans'
_diffrn_radiation_monochromator graphite
_diffrn_radiation_type MoK\a
_diffrn_radiation_wavelength 0.71073
_diffrn_reflns_av_R_equivalents 0.0363
_diffrn_reflns_av_sigmaI/netI 0.0293
_diffrn_reflns_limit_h_max 43
_diffrn_reflns_limit_h_min -43
_diffrn_reflns_limit_k_max 16
_diffrn_reflns_limit_k_min -16
_diffrn_reflns_limit_l_max 40
_diffrn_reflns_limit_l_min -40
_diffrn_reflns_number 74263
_diffrn_reflns_theta_full 27.14
_diffrn_reflns_theta_max 27.14
_diffrn_reflns_theta_min 1.59
_diffrn_source 'fine-focus sealed tube'
_diffrn_standards_decay_% 0.0
_exptl_absorpt_coefficient_mu 0.092
_exptl_absorpt_correction_T_max 0.99
_exptl_absorpt_correction_T_min 0.92
_exptl_absorpt_correction_type multi-scan
_exptl_absorpt_process_details
;
 Data were corrected for decay and absorption using the program SADABS 
 (Sheldrick, G. M. (2003). SADABS. Version 2.10. University of
 G\"ottingen, Germany).
;
_exptl_crystal_colour pink
_exptl_crystal_density_diffrn 1.284
_exptl_crystal_density_method 'not measured'
_exptl_crystal_description plate
_exptl_crystal_F_000 5426
_exptl_crystal_size_max 0.05
_exptl_crystal_size_mid 0.02
_exptl_crystal_size_min 0.01
_refine_diff_density_max 0.655
_refine_diff_density_min -0.504
_refine_diff_density_rms 0.057
_refine_ls_extinction_method none
_refine_ls_goodness_of_fit_ref 1.039
_refine_ls_hydrogen_treatment constr
_refine_ls_matrix_type full
_refine_ls_number_parameters 874
_refine_ls_number_reflns 14495
_refine_ls_number_restraints 26
_refine_ls_restrained_S_all 1.039
_refine_ls_R_factor_all 0.0805
_refine_ls_R_factor_gt 0.0578
_refine_ls_shift/su_max 0.000
_refine_ls_shift/su_mean 0.000
_refine_ls_structure_factor_coef Fsqd
_refine_ls_weighting_details 'calc w=1/[\s^2^(Fo^2^)+(0.0895P)^2^+16.6886P] where P=(Fo^2^+2Fc^2^)/3'
_refine_ls_weighting_scheme calc
_refine_ls_wR_factor_gt 0.1577
_refine_ls_wR_factor_ref 0.1742
_reflns_number_gt 10738
_reflns_number_total 14495
_reflns_threshold_expression >2sigma(I)
_cod_data_source_file c5ce00771b1.cif
_cod_data_source_block 2cp47g
_cod_depositor_comments 'Adding full bibliography for 7220511--7220518.cif.'
_cod_original_sg_symbol_H-M 'C 2/c'
_cod_original_formula_sum 'C71 H90.25 N2 O18.50'
_cod_database_code 7220514

loop_
_symmetry_equiv_pos_as_xyz
'x, y, z'
'-x, y, -z+1/2'
'x+1/2, y+1/2, z'
'-x+1/2, y+1/2, -z+1/2'
'-x, -y, -z'
'x, -y, z-1/2'
'-x+1/2, -y+1/2, -z'
'x+1/2, -y+1/2, z-1/2'

loop_
_atom_site_label
_atom_site_type_symbol
_atom_site_fract_x
_atom_site_fract_y
_atom_site_fract_z
_atom_site_U_iso_or_equiv
_atom_site_adp_type
_atom_site_occupancy
_atom_site_symmetry_multiplicity
_atom_site_calc_flag
_atom_site_refinement_flags
_atom_site_disorder_assembly
_atom_site_disorder_group
O13 O 0.64445(4) 0.90521(11) 0.18275(5) 0.0258(3) Uani 1 1 d . . .
O5 O 0.48767(4) 0.67935(12) 0.03898(5) 0.0299(3) Uani 1 1 d . . .
H5 H 0.4988 0.7059 0.0203 0.036 Uiso 1 1 calc R . .
O4 O 0.43826(5) 0.57332(12) 0.07554(5) 0.0331(4) Uani 1 1 d . . .
H4 H 0.4218 0.5499 0.0896 0.040 Uiso 1 1 calc R . .
O15 O 0.61184(5) 0.57954(12) 0.20232(5) 0.0352(4) Uani 1 1 d . . .
O11 O 0.43929(5) 1.14259(12) 0.22189(5) 0.0362(4) Uani 1 1 d . . .
H11 H 0.4355 1.2009 0.2334 0.043 Uiso 1 1 calc R . .
O2 O 0.40449(6) 0.55693(14) 0.22084(5) 0.0437(4) Uani 1 1 d . . .
H2 H 0.3979 0.5656 0.2446 0.052 Uiso 1 1 calc R . .
O12 O 0.39810(5) 0.97135(13) 0.23874(5) 0.0348(4) Uani 1 1 d . . .
H12 H 0.3859 0.9130 0.2392 0.042 Uiso 1 1 calc R . .
O1 O 0.37064(5) 0.75517(12) 0.24365(5) 0.0327(3) Uani 1 1 d . . .
H1 H 0.3727 0.7014 0.2599 0.039 Uiso 1 1 d . . .
O6 O 0.46612(4) 0.86415(12) -0.00486(5) 0.0314(3) Uani 1 1 d . . .
H6 H 0.4572 0.9238 -0.0147 0.038 Uiso 1 1 calc R . .
O3 O 0.39495(5) 0.50348(13) 0.13785(5) 0.0394(4) Uani 1 1 d . . .
H3 H 0.3803 0.4520 0.1428 0.047 Uiso 1 1 d . . .
O9 O 0.41265(5) 1.33656(12) 0.06552(6) 0.0383(4) Uani 1 1 d . . .
H9 H 0.4145 1.3302 0.0922 0.046 Uiso 1 1 calc R . .
O10 O 0.41299(5) 1.25852(13) 0.14649(6) 0.0380(4) Uani 1 1 d . . .
H10 H 0.4286 1.2798 0.1693 0.046 Uiso 1 1 calc R . .
C54 C 0.57704(6) 0.95852(16) 0.15872(7) 0.0262(4) Uani 1 1 d . . .
H54 H 0.5838 1.0242 0.1735 0.031 Uiso 1 1 calc R . .
O7 O 0.44919(5) 1.07525(12) -0.02648(5) 0.0358(4) Uani 1 1 d . . .
H7 H 0.4712 1.1090 -0.0191 0.043 Uiso 1 1 calc R . .
C52 C 0.59800(6) 0.78141(16) 0.13883(6) 0.0234(4) Uani 1 1 d . . .
O8 O 0.46091(5) 1.26770(13) 0.01307(6) 0.0406(4) Uani 1 1 d . . .
H8 H 0.4655 1.3163 0.0317 0.049 Uiso 1 1 calc R . .
C28 C 0.32450(6) 0.89134(16) 0.17950(6) 0.0252(4) Uani 1 1 d . . .
H28 H 0.3253 0.8900 0.2111 0.030 Uiso 1 1 calc R . .
O14 O 0.60569(6) 0.40377(13) 0.19267(6) 0.0454(4) Uani 1 1 d . . .
C11 C 0.36971(6) 0.78350(16) 0.02233(6) 0.0240(4) Uani 1 1 d . . .
H11A H 0.3422 0.8057 0.0181 0.029 Uiso 1 1 calc R . .
C53 C 0.60603(6) 0.88139(16) 0.15995(6) 0.0233(4) Uani 1 1 d . . .
C13 C 0.42202(6) 0.66111(16) 0.05235(6) 0.0245(4) Uani 1 1 d . . .
C47 C 0.67543(6) 0.83328(16) 0.18485(6) 0.0241(4) Uani 1 1 d . . .
N1 N 0.78508(5) 0.83183(16) 0.22937(6) 0.0328(4) Uani 1 1 d . . .
C49 C 0.70282(6) 0.66560(17) 0.16841(7) 0.0275(4) Uani 1 1 d . . .
H49 H 0.6994 0.5968 0.1556 0.033 Uiso 1 1 calc R . .
C19 C 0.38968(6) 1.04531(17) 0.00103(7) 0.0268(4) Uani 1 1 d . . .
N2 N 0.50724(5) 1.01305(14) 0.13224(6) 0.0305(4) Uani 1 1 d . . .
C6 C 0.36628(6) 0.72214(16) 0.20145(6) 0.0259(4) Uani 1 1 d . . .
C14 C 0.38158(7) 0.94082(18) -0.02431(7) 0.0300(5) Uani 1 1 d . . .
H14 H 0.3985 0.9434 -0.0464 0.036 Uiso 1 1 calc R . .
C5 C 0.34508(6) 0.78918(16) 0.16902(6) 0.0241(4) Uani 1 1 d . . .
C8 C 0.44896(6) 0.71816(16) 0.03339(6) 0.0242(4) Uani 1 1 d . . .
C4 C 0.34212(6) 0.75836(16) 0.12647(6) 0.0252(4) Uani 1 1 d . . .
H4A H 0.3287 0.8047 0.1042 0.030 Uiso 1 1 calc R . .
C26 C 0.35691(6) 1.14090(16) 0.12463(6) 0.0254(4) Uani 1 1 d . . .
C22 C 0.40421(6) 1.11323(17) 0.19305(7) 0.0271(4) Uani 1 1 d . . .
C48 C 0.66854(6) 0.73333(16) 0.16432(6) 0.0242(4) Uani 1 1 d . . .
C23 C 0.38255(6) 1.02320(16) 0.20070(6) 0.0257(4) Uani 1 1 d . . .
C2 C 0.37840(7) 0.59823(16) 0.14817(7) 0.0282(4) Uani 1 1 d . . .
C9 C 0.43629(6) 0.81080(16) 0.01065(6) 0.0248(4) Uani 1 1 d . . .
C7 C 0.35290(6) 0.62879(17) 0.06812(6) 0.0259(4) Uani 1 1 d . . .
H7A H 0.3620 0.5527 0.0686 0.031 Uiso 1 1 calc R . .
C51 C 0.62910(6) 0.70721(16) 0.14114(6) 0.0232(4) Uani 1 1 d . . .
C46 C 0.71314(6) 0.86633(17) 0.20720(7) 0.0266(4) Uani 1 1 d . . .
H46 H 0.7162 0.9341 0.2210 0.032 Uiso 1 1 calc R . .
C17 C 0.37169(6) 1.17379(17) 0.05160(7) 0.0278(4) Uani 1 1 d . . .
C18 C 0.36542(6) 1.07846(17) 0.02895(7) 0.0270(4) Uani 1 1 d . . .
H18 H 0.3437 1.0337 0.0326 0.032 Uiso 1 1 calc R . .
C1 C 0.38311(7) 0.62641(17) 0.19125(7) 0.0288(4) Uani 1 1 d . . .
C63 C 0.61315(6) 0.50843(16) 0.13330(7) 0.0254(4) Uani 1 1 d . . .
C50 C 0.74048(6) 0.69599(18) 0.19012(7) 0.0301(5) Uani 1 1 d . . .
H50 H 0.7626 0.6480 0.1924 0.036 Uiso 1 1 calc R . .
C68 C 0.61008(6) 0.49628(17) 0.17979(7) 0.0285(4) Uani 1 1 d . . .
C55 C 0.53686(6) 0.93958(16) 0.13523(6) 0.0259(4) Uani 1 1 d . . .
C45 C 0.74722(6) 0.79939(17) 0.20965(7) 0.0271(4) Uani 1 1 d . . .
C12 C 0.38163(6) 0.69295(16) 0.04677(6) 0.0237(4) Uani 1 1 d . . .
C57 C 0.55733(6) 0.76310(16) 0.11637(6) 0.0264(4) Uani 1 1 d . . .
H57 H 0.5505 0.6966 0.1023 0.032 Uiso 1 1 calc R . .
C10 C 0.39585(6) 0.84413(16) 0.00347(6) 0.0249(4) Uani 1 1 d . . .
C56 C 0.52800(6) 0.83810(17) 0.11448(7) 0.0276(4) Uani 1 1 d . . .
H56 H 0.5011 0.8231 0.0991 0.033 Uiso 1 1 calc R . .
C62 C 0.62105(6) 0.60622(16) 0.11581(6) 0.0246(4) Uani 1 1 d . . .
C24 C 0.34779(6) 0.99059(16) 0.17089(6) 0.0242(4) Uani 1 1 d . . .
C25 C 0.33627(6) 1.05124(16) 0.13331(6) 0.0252(4) Uani 1 1 d . . .
H25 H 0.3129 1.0295 0.1125 0.030 Uiso 1 1 calc R . .
C20 C 0.42213(7) 1.11019(17) -0.00226(7) 0.0292(4) Uani 1 1 d . . .
C15 C 0.42873(7) 1.20728(17) 0.01890(7) 0.0302(5) Uani 1 1 d . . .
C21 C 0.34486(6) 1.20532(18) 0.08285(7) 0.0295(5) Uani 1 1 d . . .
H21 H 0.3511 1.2818 0.0907 0.035 Uiso 1 1 calc R . .
C3 C 0.35794(6) 0.66288(16) 0.11505(6) 0.0241(4) Uani 1 1 d . . .
C35 C 0.30004(7) 1.2004(2) 0.06160(8) 0.0375(5) Uani 1 1 d . . .
H35A H 0.2926 1.1250 0.0544 0.045 Uiso 1 1 calc R . .
H35B H 0.2954 1.2410 0.0343 0.045 Uiso 1 1 calc R . .
C42 C 0.79223(7) 0.93536(19) 0.25060(8) 0.0353(5) Uani 1 1 d . . .
H42A H 0.8178 0.9320 0.2730 0.042 Uiso 1 1 calc R . .
H42B H 0.7698 0.9506 0.2652 0.042 Uiso 1 1 calc R . .
C16 C 0.40362(7) 1.23923(16) 0.04597(7) 0.0294(5) Uani 1 1 d . . .
C67 C 0.62066(7) 0.61365(19) 0.07166(7) 0.0335(5) Uani 1 1 d . . .
H67 H 0.6258 0.6804 0.0597 0.040 Uiso 1 1 calc R . .
C38 C 0.27963(6) 0.89424(17) 0.15610(7) 0.0301(5) Uani 1 1 d . . .
H38A H 0.2674 0.9610 0.1641 0.036 Uiso 1 1 calc R . .
H38B H 0.2781 0.8968 0.1247 0.036 Uiso 1 1 calc R . .
C30 C 0.30127(8) 0.5758(2) 0.00004(8) 0.0429(6) Uani 1 1 d . . .
H30A H 0.3176 0.6121 -0.0180 0.051 Uiso 1 1 calc R . .
H30B H 0.3106 0.5008 0.0040 0.051 Uiso 1 1 calc R . .
C64 C 0.60615(7) 0.41878(18) 0.10637(8) 0.0348(5) Uani 1 1 d . . .
H64 H 0.6012 0.3515 0.1180 0.042 Uiso 1 1 calc R . .
C27 C 0.39140(6) 1.17123(16) 0.15535(7) 0.0269(4) Uani 1 1 d . . .
C44 C 0.82150(7) 0.7673(2) 0.22854(8) 0.0390(5) Uani 1 1 d . . .
H44A H 0.8449 0.8157 0.2293 0.047 Uiso 1 1 calc R . .
H44B H 0.8169 0.7269 0.2012 0.047 Uiso 1 1 calc R . .
C32 C 0.33750(7) 0.9289(2) -0.04916(8) 0.0368(5) Uani 1 1 d . . .
H32A H 0.3334 0.8555 -0.0609 0.044 Uiso 1 1 calc R . .
H32B H 0.3193 0.9384 -0.0289 0.044 Uiso 1 1 calc R . .
C29 C 0.30862(7) 0.63059(19) 0.04406(7) 0.0328(5) Uani 1 1 d . . .
H29A H 0.2994 0.7057 0.0400 0.039 Uiso 1 1 calc R . .
H29B H 0.2920 0.5947 0.0619 0.039 Uiso 1 1 calc R . .
C60 C 0.46684(7) 0.9973(2) 0.10368(8) 0.0390(6) Uani 1 1 d . . .
H60A H 0.4704 0.9643 0.0765 0.047 Uiso 1 1 calc R . .
H60B H 0.4540 1.0680 0.0965 0.047 Uiso 1 1 calc R . .
C39 C 0.25422(7) 0.80013(19) 0.16551(8) 0.0363(5) Uani 1 1 d . . .
H39A H 0.2662 0.7327 0.1578 0.044 Uiso 1 1 calc R . .
H39B H 0.2548 0.7981 0.1967 0.044 Uiso 1 1 calc R . .
C36 C 0.27208(8) 1.2444(3) 0.08907(9) 0.0484(7) Uani 1 1 d . . .
H36A H 0.2769 1.2048 0.1167 0.058 Uiso 1 1 calc R . .
H36B H 0.2789 1.3203 0.0957 0.058 Uiso 1 1 calc R . .
C58 C 0.51540(8) 1.11798(19) 0.15288(9) 0.0406(6) Uani 1 1 d . . .
H58A H 0.5348 1.1095 0.1810 0.049 Uiso 1 1 calc R . .
H58B H 0.4898 1.1476 0.1583 0.049 Uiso 1 1 calc R . .
C66 C 0.61288(7) 0.5245(2) 0.04552(8) 0.0402(6) Uani 1 1 d . . .
H66 H 0.6120 0.5303 0.0156 0.048 Uiso 1 1 calc R . .
C65 C 0.60636(7) 0.4269(2) 0.06300(8) 0.0405(6) Uani 1 1 d . . .
H65 H 0.6020 0.3652 0.0452 0.049 Uiso 1 1 calc R . .
C33 C 0.32549(8) 1.0077(2) -0.08579(9) 0.0483(6) Uani 1 1 d . . .
H33A H 0.3318 1.0810 -0.0747 0.058 Uiso 1 1 calc R . .
H33B H 0.3416 0.9936 -0.1076 0.058 Uiso 1 1 calc R . .
C43 C 0.83197(9) 0.6900(2) 0.26572(9) 0.0530(7) Uani 1 1 d . . .
H43A H 0.8376 0.7298 0.2929 0.080 Uiso 1 1 calc R . .
H43B H 0.8560 0.6486 0.2634 0.080 Uiso 1 1 calc R . .
H43C H 0.8090 0.6415 0.2650 0.080 Uiso 1 1 calc R . .
C61 C 0.43847(8) 0.9285(2) 0.12249(9) 0.0471(6) Uani 1 1 d . . .
H61A H 0.4494 0.8558 0.1268 0.071 Uiso 1 1 calc R . .
H61B H 0.4117 0.9268 0.1027 0.071 Uiso 1 1 calc R . .
H61C H 0.4359 0.9582 0.1502 0.071 Uiso 1 1 calc R . .
C41 C 0.79515(9) 1.0263(2) 0.21992(9) 0.0511(7) Uani 1 1 d . . .
H41A H 0.8169 1.0113 0.2049 0.077 Uiso 1 1 calc R . .
H41B H 0.8011 1.0929 0.2362 0.077 Uiso 1 1 calc R . .
H41C H 0.7693 1.0333 0.1988 0.077 Uiso 1 1 calc R . .
C40 C 0.21053(8) 0.8085(3) 0.14033(9) 0.0506(7) Uani 1 1 d . . .
H40A H 0.1981 0.8729 0.1492 0.076 Uiso 1 1 calc R . .
H40B H 0.1953 0.7455 0.1461 0.076 Uiso 1 1 calc R . .
H40C H 0.2100 0.8124 0.1095 0.076 Uiso 1 1 calc R . .
C31 C 0.25737(9) 0.5775(3) -0.02285(11) 0.0669(9) Uani 1 1 d . . .
H31A H 0.2412 0.5403 -0.0054 0.100 Uiso 1 1 calc R . .
H31B H 0.2541 0.5418 -0.0508 0.100 Uiso 1 1 calc R . .
H31C H 0.2481 0.6517 -0.0273 0.100 Uiso 1 1 calc R . .
C37 C 0.22772(9) 1.2360(3) 0.06723(11) 0.0664(9) Uani 1 1 d . . .
H37A H 0.2223 1.2794 0.0410 0.100 Uiso 1 1 calc R . .
H37B H 0.2111 1.2619 0.0868 0.100 Uiso 1 1 calc R . .
H37C H 0.2209 1.1613 0.0598 0.100 Uiso 1 1 calc R . .
C34 C 0.28095(9) 1.0001(3) -0.10667(10) 0.0591(8) Uani 1 1 d . . .
H34A H 0.2749 0.9285 -0.1188 0.089 Uiso 1 1 calc R . .
H34B H 0.2741 1.0533 -0.1297 0.089 Uiso 1 1 calc R . .
H34C H 0.2649 1.0137 -0.0851 0.089 Uiso 1 1 calc R . .
C59 C 0.53291(11) 1.1955(2) 0.12518(12) 0.0644(9) Uani 1 1 d . . .
H59A H 0.5580 1.1660 0.1194 0.097 Uiso 1 1 calc R . .
H59B H 0.5388 1.2638 0.1404 0.097 Uiso 1 1 calc R . .
H59C H 0.5132 1.2070 0.0979 0.097 Uiso 1 1 calc R . .
C71 C 0.5006(5) 0.5587(12) 0.1824(6) 0.127(7) Uani 0.565(19) 1 d PDU A 1
H71A H 0.5109 0.6048 0.1624 0.190 Uiso 0.565(19) 1 calc PR A 1
H71B H 0.5208 0.5547 0.2098 0.190 Uiso 0.565(19) 1 calc PR A 1
H71C H 0.4752 0.5884 0.1875 0.190 Uiso 0.565(19) 1 calc PR A 1
C72 C 0.49301(16) 0.4501(5) 0.1637(3) 0.0424(18) Uani 0.565(19) 1 d PDU A 1
H72A H 0.4742 0.4561 0.1351 0.051 Uiso 0.565(19) 1 calc PR A 1
H72B H 0.5190 0.4208 0.1592 0.051 Uiso 0.565(19) 1 calc PR A 1
O19 O 0.49586(7) 0.44024(16) 0.05063(9) 0.0743(7) Uani 1 1 d . . .
O18 O 0.44108(10) 0.33410(18) 0.25707(9) 0.0949(10) Uani 1 1 d . . .
O16 O 0.5000 1.0012(2) 0.2500 0.0834(11) Uani 0.50 2 d SPD . .
O17 O 0.4767(4) 0.3783(7) 0.18853(14) 0.058(2) Uani 0.565(19) 1 d PD A 1
H17 H 0.4926 0.3720 0.2128 0.070 Uiso 0.565(19) 1 calc PR A 1
O17A O 0.4598(3) 0.4048(6) 0.1855(2) 0.0498(17) Uiso 0.435(19) 1 d PD A 2
H17A H 0.4387 0.4421 0.1779 0.060 Uiso 0.435(19) 1 calc PR A 2
C69 C 0.4992(4) 0.8926(5) 0.2617(2) 0.066(2) Uani 0.25 1 d PD B -1
H69A H 0.5267 0.8726 0.2781 0.079 Uiso 0.25 1 calc PR B -1
H69B H 0.4804 0.8849 0.2814 0.079 Uiso 0.25 1 calc PR B -1
C70 C 0.4876(11) 0.8205(14) 0.2281(7) 0.084(5) Uani 0.25 1 d PU B -1
H70A H 0.4875 0.7482 0.2398 0.126 Uiso 0.25 1 calc PR B -1
H70B H 0.5068 0.8240 0.2092 0.126 Uiso 0.25 1 calc PR B -1
H70C H 0.4603 0.8386 0.2117 0.126 Uiso 0.25 1 calc PR B -1
C70A C 0.5179(8) 0.8167(14) 0.2396(11) 0.087(6) Uani 0.25 1 d P B -2
H70D H 0.5146 0.7452 0.2510 0.131 Uiso 0.25 1 calc PR B -2
H70E H 0.5469 0.8332 0.2438 0.131 Uiso 0.25 1 calc PR B -2
H70F H 0.5051 0.8188 0.2088 0.131 Uiso 0.25 1 calc PR B -2
C69A C 0.4992(4) 0.8926(5) 0.2617(2) 0.066(2) Uani 0.25 1 d PD B -2
O16A O 0.5000 1.0012(2) 0.2500 0.0834(11) Uani 0.50 2 d SP B -2
H16A H 0.5169 1.0342 0.2689 0.100 Uiso 0.25 1 d P C -2
C71A C 0.4989(4) 0.5635(9) 0.1829(3) 0.048(3) Uiso 0.435(19) 1 d PD A 2
H71D H 0.5202 0.5912 0.1693 0.073 Uiso 0.435(19) 1 calc PR A 2
H71E H 0.5073 0.5720 0.2142 0.073 Uiso 0.435(19) 1 calc PR A 2
H71F H 0.4736 0.6033 0.1722 0.073 Uiso 0.435(19) 1 calc PR A 2
C72A C 0.4924(6) 0.4550(15) 0.1727(8) 0.125(9) Uiso 0.435(19) 1 d PD A 2
H72C H 0.5175 0.4158 0.1859 0.150 Uiso 0.435(19) 1 calc PR A 2
H72D H 0.4883 0.4473 0.1411 0.150 Uiso 0.435(19) 1 calc PR A 2

loop_
_atom_site_aniso_label
_atom_site_aniso_U_11
_atom_site_aniso_U_22
_atom_site_aniso_U_33
_atom_site_aniso_U_23
_atom_site_aniso_U_13
_atom_site_aniso_U_12
O13 0.0228(7) 0.0240(7) 0.0298(8) -0.0031(6) 0.0043(6) -0.0006(5)
O5 0.0243(7) 0.0334(8) 0.0350(8) 0.0033(6) 0.0132(6) 0.0001(6)
O4 0.0321(8) 0.0293(8) 0.0426(9) 0.0093(7) 0.0183(7) 0.0037(6)
O15 0.0477(9) 0.0331(8) 0.0259(8) -0.0032(6) 0.0106(7) -0.0076(7)
O11 0.0352(8) 0.0281(8) 0.0413(9) -0.0047(7) 0.0001(7) 0.0007(6)
O2 0.0630(11) 0.0451(10) 0.0259(8) 0.0089(7) 0.0162(8) 0.0286(9)
O12 0.0429(9) 0.0313(8) 0.0265(8) 0.0059(6) 0.0000(7) 0.0005(7)
O1 0.0494(9) 0.0290(8) 0.0213(7) 0.0021(6) 0.0111(7) 0.0077(7)
O6 0.0290(8) 0.0305(8) 0.0383(9) 0.0058(7) 0.0154(7) -0.0026(6)
O3 0.0579(11) 0.0310(8) 0.0332(9) 0.0016(7) 0.0186(8) 0.0146(8)
O9 0.0509(10) 0.0268(8) 0.0451(10) -0.0007(7) 0.0272(8) -0.0036(7)
O10 0.0327(8) 0.0350(9) 0.0455(10) 0.0096(7) 0.0068(7) -0.0046(7)
C54 0.0304(10) 0.0231(10) 0.0254(10) -0.0033(8) 0.0065(8) 0.0002(8)
O7 0.0416(9) 0.0306(8) 0.0437(9) 0.0009(7) 0.0276(8) -0.0022(7)
C52 0.0249(9) 0.0249(10) 0.0213(9) -0.0005(8) 0.0071(8) -0.0008(8)
O8 0.0477(10) 0.0288(8) 0.0565(11) -0.0024(7) 0.0355(9) -0.0062(7)
C28 0.0309(10) 0.0242(10) 0.0226(10) 0.0016(8) 0.0105(8) 0.0031(8)
O14 0.0605(11) 0.0316(9) 0.0440(10) 0.0070(7) 0.0112(8) -0.0056(8)
C11 0.0222(9) 0.0302(10) 0.0204(9) -0.0047(8) 0.0064(7) -0.0024(8)
C53 0.0241(9) 0.0259(10) 0.0200(9) 0.0010(8) 0.0050(7) -0.0013(8)
C13 0.0290(10) 0.0235(10) 0.0221(9) -0.0038(8) 0.0085(8) -0.0025(8)
C47 0.0248(10) 0.0244(10) 0.0246(10) 0.0022(8) 0.0087(8) 0.0006(8)
N1 0.0239(9) 0.0375(10) 0.0361(10) -0.0028(8) 0.0047(7) -0.0031(8)
C49 0.0285(10) 0.0270(10) 0.0276(10) -0.0033(8) 0.0075(8) 0.0011(8)
C19 0.0294(10) 0.0279(10) 0.0243(10) 0.0075(8) 0.0087(8) 0.0032(8)
N2 0.0297(9) 0.0283(9) 0.0319(10) -0.0029(8) 0.0033(7) 0.0066(7)
C6 0.0295(10) 0.0284(10) 0.0218(10) 0.0001(8) 0.0099(8) 0.0004(8)
C14 0.0319(11) 0.0357(12) 0.0234(10) 0.0027(9) 0.0085(8) -0.0014(9)
C5 0.0263(10) 0.0233(10) 0.0251(10) 0.0004(8) 0.0112(8) -0.0004(8)
C8 0.0247(10) 0.0263(10) 0.0228(10) -0.0065(8) 0.0078(8) -0.0032(8)
C4 0.0243(10) 0.0274(10) 0.0246(10) 0.0037(8) 0.0072(8) -0.0007(8)
C26 0.0257(10) 0.0273(10) 0.0258(10) 0.0036(8) 0.0112(8) 0.0072(8)
C22 0.0253(10) 0.0264(10) 0.0291(10) -0.0024(8) 0.0049(8) 0.0056(8)
C48 0.0248(10) 0.0267(10) 0.0219(9) -0.0006(8) 0.0069(8) -0.0016(8)
C23 0.0306(10) 0.0268(10) 0.0207(9) 0.0025(8) 0.0078(8) 0.0074(8)
C2 0.0340(11) 0.0245(10) 0.0296(11) 0.0001(8) 0.0147(9) 0.0041(8)
C9 0.0268(10) 0.0277(10) 0.0222(10) -0.0045(8) 0.0101(8) -0.0062(8)
C7 0.0290(10) 0.0264(10) 0.0243(10) -0.0027(8) 0.0105(8) -0.0047(8)
C51 0.0263(10) 0.0244(10) 0.0202(9) -0.0004(8) 0.0079(8) -0.0008(8)
C46 0.0276(10) 0.0249(10) 0.0279(10) -0.0030(8) 0.0072(8) -0.0038(8)
C17 0.0286(10) 0.0305(11) 0.0266(10) 0.0096(8) 0.0108(8) 0.0070(8)
C18 0.0267(10) 0.0283(10) 0.0273(10) 0.0073(8) 0.0086(8) 0.0018(8)
C1 0.0328(11) 0.0305(11) 0.0256(10) 0.0051(8) 0.0117(9) 0.0070(9)
C63 0.0191(9) 0.0256(10) 0.0298(11) -0.0040(8) 0.0020(8) 0.0009(8)
C50 0.0260(10) 0.0324(11) 0.0321(11) -0.0010(9) 0.0072(9) 0.0033(9)
C68 0.0243(10) 0.0300(11) 0.0305(11) -0.0009(9) 0.0043(8) -0.0039(8)
C55 0.0278(10) 0.0284(10) 0.0221(10) 0.0013(8) 0.0071(8) 0.0033(8)
C45 0.0237(10) 0.0336(11) 0.0239(10) 0.0022(8) 0.0053(8) -0.0033(8)
C12 0.0266(10) 0.0257(10) 0.0202(9) -0.0046(8) 0.0085(8) -0.0051(8)
C57 0.0282(10) 0.0256(10) 0.0255(10) -0.0038(8) 0.0062(8) -0.0003(8)
C10 0.0299(10) 0.0266(10) 0.0188(9) -0.0033(8) 0.0067(8) -0.0031(8)
C56 0.0241(10) 0.0320(11) 0.0261(10) -0.0029(8) 0.0043(8) 0.0007(8)
C62 0.0196(9) 0.0282(10) 0.0261(10) -0.0048(8) 0.0049(8) 0.0022(8)
C24 0.0269(10) 0.0245(10) 0.0235(10) 0.0006(8) 0.0109(8) 0.0049(8)
C25 0.0254(10) 0.0282(10) 0.0231(10) 0.0013(8) 0.0078(8) 0.0030(8)
C20 0.0345(11) 0.0281(11) 0.0288(11) 0.0076(9) 0.0152(9) 0.0058(9)
C15 0.0339(11) 0.0266(11) 0.0344(11) 0.0098(9) 0.0168(9) 0.0005(9)
C21 0.0322(11) 0.0299(11) 0.0300(11) 0.0089(9) 0.0144(9) 0.0077(9)
C3 0.0247(10) 0.0263(10) 0.0234(10) -0.0009(8) 0.0099(8) -0.0046(8)
C35 0.0347(12) 0.0473(14) 0.0324(12) 0.0088(10) 0.0111(10) 0.0091(10)
C42 0.0277(11) 0.0398(13) 0.0358(12) -0.0021(10) 0.0015(9) -0.0062(9)
C16 0.0363(11) 0.0221(10) 0.0330(11) 0.0053(8) 0.0147(9) 0.0036(8)
C67 0.0353(12) 0.0377(12) 0.0283(11) -0.0023(9) 0.0090(9) 0.0019(10)
C38 0.0309(11) 0.0311(11) 0.0300(11) 0.0016(9) 0.0107(9) 0.0037(9)
C30 0.0390(13) 0.0549(16) 0.0347(13) -0.0097(11) 0.0083(10) -0.0108(11)
C64 0.0314(11) 0.0286(11) 0.0428(13) -0.0080(10) 0.0052(10) -0.0022(9)
C27 0.0268(10) 0.0230(10) 0.0343(11) 0.0030(8) 0.0139(9) 0.0033(8)
C44 0.0226(10) 0.0525(15) 0.0417(13) -0.0076(11) 0.0070(9) 0.0006(10)
C32 0.0387(12) 0.0401(13) 0.0313(12) 0.0015(10) 0.0072(10) 0.0004(10)
C29 0.0302(11) 0.0373(12) 0.0326(12) -0.0032(9) 0.0104(9) -0.0061(9)
C60 0.0322(12) 0.0388(13) 0.0408(13) -0.0039(10) -0.0030(10) 0.0133(10)
C39 0.0338(12) 0.0396(13) 0.0391(13) -0.0005(10) 0.0157(10) -0.0020(10)
C36 0.0406(14) 0.0663(18) 0.0414(14) 0.0056(13) 0.0154(11) 0.0141(13)
C58 0.0387(13) 0.0326(12) 0.0489(14) -0.0107(11) 0.0062(11) 0.0092(10)
C66 0.0412(13) 0.0525(15) 0.0273(11) -0.0103(10) 0.0083(10) 0.0043(11)
C65 0.0398(13) 0.0413(14) 0.0390(13) -0.0210(11) 0.0056(10) -0.0010(10)
C33 0.0484(15) 0.0520(16) 0.0431(15) 0.0158(12) 0.0077(12) 0.0049(12)
C43 0.0519(16) 0.0583(17) 0.0471(16) -0.0025(13) 0.0071(13) 0.0209(14)
C61 0.0309(12) 0.0524(16) 0.0584(17) -0.0170(13) 0.0109(11) 0.0053(11)
C41 0.0511(16) 0.0464(15) 0.0544(17) 0.0044(13) 0.0085(13) -0.0184(13)
C40 0.0351(13) 0.0632(18) 0.0544(16) -0.0005(14) 0.0115(12) -0.0057(12)
C31 0.0467(17) 0.085(2) 0.063(2) -0.0219(18) -0.0015(14) -0.0036(16)
C37 0.0453(16) 0.095(3) 0.0603(19) 0.0028(18) 0.0156(14) 0.0182(16)
C34 0.0595(18) 0.0600(19) 0.0510(17) 0.0121(14) -0.0026(14) -0.0002(15)
C59 0.076(2) 0.0326(14) 0.083(2) 0.0046(15) 0.0133(18) 0.0003(14)
C71 0.071(6) 0.108(9) 0.203(14) 0.018(7) 0.033(6) -0.038(5)
C72 0.019(2) 0.039(3) 0.071(4) 0.010(2) 0.014(2) 0.0084(17)
O19 0.0645(14) 0.0417(11) 0.128(2) -0.0252(12) 0.0449(14) -0.0023(10)
O18 0.172(3) 0.0385(12) 0.099(2) -0.0063(12) 0.085(2) 0.0077(15)
O16 0.086(2) 0.0382(17) 0.111(3) 0.000 -0.009(2) 0.000
O17 0.062(5) 0.063(3) 0.049(2) -0.0008(19) 0.008(2) -0.022(3)
C69 0.084(4) 0.051(3) 0.062(6) 0.002(3) 0.013(6) 0.005(5)
C70 0.145(17) 0.041(8) 0.070(10) -0.018(7) 0.033(13) -0.009(11)
C70A 0.106(15) 0.050(10) 0.13(2) -0.002(11) 0.073(17) -0.003(11)
C69A 0.084(4) 0.051(3) 0.062(6) 0.002(3) 0.013(6) 0.005(5)
O16A 0.086(2) 0.0382(17) 0.111(3) 0.000 -0.009(2) 0.000

loop_
_atom_type_symbol
_atom_type_description
_atom_type_scat_dispersion_real
_atom_type_scat_dispersion_imag
_atom_type_scat_source
C C 0.0033 0.0016 'International Tables Vol C Tables 4.2.6.8 and 6.1.1.4'
H H 0.0000 0.0000 'International Tables Vol C Tables 4.2.6.8 and 6.1.1.4'
O O 0.0106 0.0060 'International Tables Vol C Tables 4.2.6.8 and 6.1.1.4'
N N 0.0061 0.0033 'International Tables Vol C Tables 4.2.6.8 and 6.1.1.4'

loop_
_geom_angle_atom_site_label_1
_geom_angle_atom_site_label_2
_geom_angle_atom_site_label_3
_geom_angle
_geom_angle_site_symmetry_1
_geom_angle_site_symmetry_3
C47 O13 C53 120.31(15) . .
C8 O5 H5 109.5 . .
C13 O4 H4 109.5 . .
C22 O11 H11 109.5 . .
C1 O2 H2 109.5 . .
C23 O12 H12 109.5 . .
C6 O1 H1 109.4 . .
C9 O6 H6 109.5 . .
C2 O3 H3 108.9 . .
C16 O9 H9 109.5 . .
C27 O10 H10 109.5 . .
C53 C54 C55 119.45(18) . .
C53 C54 H54 120.3 . .
C55 C54 H54 120.3 . .
C20 O7 H7 109.5 . .
C51 C52 C53 120.11(18) . .
C51 C52 C57 123.57(18) . .
C53 C52 C57 116.32(18) . .
C15 O8 H8 109.5 . .
C5 C28 C24 111.43(16) . .
C5 C28 C38 111.20(17) . .
C24 C28 C38 112.68(16) . .
C5 C28 H28 107.1 . .
C24 C28 H28 107.1 . .
C38 C28 H28 107.1 . .
C12 C11 C10 123.70(19) . .
C12 C11 H11A 118.1 . .
C10 C11 H11A 118.1 . .
C54 C53 O13 116.59(17) . .
C54 C53 C52 123.28(18) . .
O13 C53 C52 120.13(17) . .
O4 C13 C12 124.19(18) . .
O4 C13 C8 115.04(18) . .
C12 C13 C8 120.76(19) . .
O13 C47 C46 115.82(18) . .
O13 C47 C48 121.08(17) . .
C46 C47 C48 123.08(18) . .
C45 N1 C42 121.59(19) . .
C45 N1 C44 122.08(19) . .
C42 N1 C44 116.24(18) . .
C50 C49 C48 122.1(2) . .
C50 C49 H49 119.0 . .
C48 C49 H49 119.0 . .
C20 C19 C18 117.3(2) . .
C20 C19 C14 120.88(18) . .
C18 C19 C14 121.85(18) . .
C55 N2 C58 121.17(18) . .
C55 N2 C60 121.51(18) . .
C58 N2 C60 116.86(18) . .
O1 C6 C1 121.49(18) . .
O1 C6 C5 117.70(18) . .
C1 C6 C5 120.79(18) . .
C10 C14 C32 111.76(18) . .
C10 C14 C19 112.31(17) . .
C32 C14 C19 113.33(18) . .
C10 C14 H14 106.3 . .
C32 C14 H14 106.3 . .
C19 C14 H14 106.3 . .
C4 C5 C6 117.84(18) . .
C4 C5 C28 120.49(18) . .
C6 C5 C28 121.63(17) . .
O5 C8 C9 122.76(17) . .
O5 C8 C13 117.20(18) . .
C9 C8 C13 120.03(18) . .
C3 C4 C5 123.01(19) . .
C3 C4 H4A 118.5 . .
C5 C4 H4A 118.5 . .
C25 C26 C27 117.39(18) . .
C25 C26 C21 123.60(19) . .
C27 C26 C21 118.97(18) . .
O11 C22 C27 119.58(19) . .
O11 C22 C23 120.39(19) . .
C27 C22 C23 119.98(19) . .
C47 C48 C51 119.28(18) . .
C47 C48 C49 116.25(18) . .
C51 C48 C49 124.46(19) . .
O12 C23 C22 115.10(18) . .
O12 C23 C24 124.11(19) . .
C22 C23 C24 120.78(18) . .
O3 C2 C3 118.69(18) . .
O3 C2 C1 119.26(19) . .
C3 C2 C1 122.05(19) . .
C8 C9 O6 115.18(18) . .
C8 C9 C10 120.90(18) . .
O6 C9 C10 123.90(18) . .
C29 C7 C3 111.87(16) . .
C29 C7 C12 114.66(17) . .
C3 C7 C12 110.12(16) . .
C29 C7 H7A 106.6 . .
C3 C7 H7A 106.6 . .
C12 C7 H7A 106.6 . .
C52 C51 C48 119.09(18) . .
C52 C51 C62 119.51(17) . .
C48 C51 C62 121.15(17) . .
C47 C46 C45 119.91(19) . .
C47 C46 H46 120.0 . .
C45 C46 H46 120.0 . .
C18 C17 C16 118.14(19) . .
C18 C17 C21 120.91(19) . .
C16 C17 C21 120.93(19) . .
C17 C18 C19 122.87(19) . .
C17 C18 H18 118.6 . .
C19 C18 H18 118.6 . .
O2 C1 C2 116.50(18) . .
O2 C1 C6 124.54(19) . .
C2 C1 C6 118.96(19) . .
C62 C63 C64 118.7(2) . .
C62 C63 C68 122.60(18) . .
C64 C63 C68 118.62(19) . .
C49 C50 C45 120.95(19) . .
C49 C50 H50 119.5 . .
C45 C50 H50 119.5 . .
O14 C68 O15 125.1(2) . .
O14 C68 C63 116.93(19) . .
O15 C68 C63 117.95(18) . .
N2 C55 C54 122.14(19) . .
N2 C55 C56 119.85(19) . .
C54 C55 C56 118.01(18) . .
N1 C45 C46 121.4(2) . .
N1 C45 C50 120.99(19) . .
C46 C45 C50 117.63(18) . .
C11 C12 C13 117.42(18) . .
C11 C12 C7 123.13(18) . .
C13 C12 C7 119.45(18) . .
C56 C57 C52 121.71(19) . .
C56 C57 H57 119.1 . .
C52 C57 H57 119.1 . .
C11 C10 C9 117.04(19) . .
C11 C10 C14 122.46(18) . .
C9 C10 C14 120.49(18) . .
C57 C56 C55 121.20(19) . .
C57 C56 H56 119.4 . .
C55 C56 H56 119.4 . .
C63 C62 C67 119.79(19) . .
C63 C62 C51 123.81(18) . .
C67 C62 C51 116.38(19) . .
C23 C24 C25 117.08(19) . .
C23 C24 C28 120.27(18) . .
C25 C24 C28 122.64(18) . .
C26 C25 C24 123.79(19) . .
C26 C25 H25 118.1 . .
C24 C25 H25 118.1 . .
C15 C20 C19 121.51(19) . .
C15 C20 O7 119.47(19) . .
C19 C20 O7 118.99(19) . .
O8 C15 C20 117.79(19) . .
O8 C15 C16 122.3(2) . .
C20 C15 C16 119.91(19) . .
C35 C21 C26 114.36(18) . .
C35 C21 C17 111.93(18) . .
C26 C21 C17 110.21(16) . .
C35 C21 H21 106.6 . .
C26 C21 H21 106.6 . .
C17 C21 H21 106.6 . .
C2 C3 C4 117.31(18) . .
C2 C3 C7 120.64(18) . .
C4 C3 C7 122.05(18) . .
C21 C35 C36 114.4(2) . .
C21 C35 H35A 108.7 . .
C36 C35 H35A 108.7 . .
C21 C35 H35B 108.7 . .
C36 C35 H35B 108.7 . .
H35A C35 H35B 107.6 . .
N1 C42 C41 113.4(2) . .
N1 C42 H42A 108.9 . .
C41 C42 H42A 108.9 . .
N1 C42 H42B 108.9 . .
C41 C42 H42B 108.9 . .
H42A C42 H42B 107.7 . .
O9 C16 C15 115.54(19) . .
O9 C16 C17 124.27(19) . .
C15 C16 C17 120.2(2) . .
C66 C67 C62 120.4(2) . .
C66 C67 H67 119.8 . .
C62 C67 H67 119.8 . .
C39 C38 C28 115.09(18) . .
C39 C38 H38A 108.5 . .
C28 C38 H38A 108.5 . .
C39 C38 H38B 108.5 . .
C28 C38 H38B 108.5 . .
H38A C38 H38B 107.5 . .
C31 C30 C29 112.4(2) . .
C31 C30 H30A 109.1 . .
C29 C30 H30A 109.1 . .
C31 C30 H30B 109.1 . .
C29 C30 H30B 109.1 . .
H30A C30 H30B 107.9 . .
C65 C64 C63 120.9(2) . .
C65 C64 H64 119.6 . .
C63 C64 H64 119.6 . .
O10 C27 C22 121.02(19) . .
O10 C27 C26 117.98(18) . .
C22 C27 C26 120.98(19) . .
N1 C44 C43 112.8(2) . .
N1 C44 H44A 109.0 . .
C43 C44 H44A 109.0 . .
N1 C44 H44B 109.0 . .
C43 C44 H44B 109.0 . .
H44A C44 H44B 107.8 . .
C33 C32 C14 113.5(2) . .
C33 C32 H32A 108.9 . .
C14 C32 H32A 108.9 . .
C33 C32 H32B 108.9 . .
C14 C32 H32B 108.9 . .
H32A C32 H32B 107.7 . .
C7 C29 C30 113.34(19) . .
C7 C29 H29A 108.9 . .
C30 C29 H29A 108.9 . .
C7 C29 H29B 108.9 . .
C30 C29 H29B 108.9 . .
H29A C29 H29B 107.7 . .
N2 C60 C61 114.4(2) . .
N2 C60 H60A 108.7 . .
C61 C60 H60A 108.7 . .
N2 C60 H60B 108.7 . .
C61 C60 H60B 108.7 . .
H60A C60 H60B 107.6 . .
C40 C39 C38 111.4(2) . .
C40 C39 H39A 109.3 . .
C38 C39 H39A 109.3 . .
C40 C39 H39B 109.3 . .
C38 C39 H39B 109.3 . .
H39A C39 H39B 108.0 . .
C37 C36 C35 112.8(2) . .
C37 C36 H36A 109.0 . .
C35 C36 H36A 109.0 . .
C37 C36 H36B 109.0 . .
C35 C36 H36B 109.0 . .
H36A C36 H36B 107.8 . .
N2 C58 C59 111.8(2) . .
N2 C58 H58A 109.3 . .
C59 C58 H58A 109.3 . .
N2 C58 H58B 109.3 . .
C59 C58 H58B 109.3 . .
H58A C58 H58B 107.9 . .
C65 C66 C67 119.9(2) . .
C65 C66 H66 120.0 . .
C67 C66 H66 120.0 . .
C66 C65 C64 120.2(2) . .
C66 C65 H65 119.9 . .
C64 C65 H65 119.9 . .
C34 C33 C32 111.7(2) . .
C34 C33 H33A 109.3 . .
C32 C33 H33A 109.3 . .
C34 C33 H33B 109.3 . .
C32 C33 H33B 109.3 . .
H33A C33 H33B 107.9 . .
C44 C43 H43A 109.5 . .
C44 C43 H43B 109.5 . .
H43A C43 H43B 109.5 . .
C44 C43 H43C 109.5 . .
H43A C43 H43C 109.5 . .
H43B C43 H43C 109.5 . .
C60 C61 H61A 109.5 . .
C60 C61 H61B 109.5 . .
H61A C61 H61B 109.5 . .
C60 C61 H61C 109.5 . .
H61A C61 H61C 109.5 . .
H61B C61 H61C 109.5 . .
C42 C41 H41A 109.5 . .
C42 C41 H41B 109.5 . .
H41A C41 H41B 109.5 . .
C42 C41 H41C 109.5 . .
H41A C41 H41C 109.5 . .
H41B C41 H41C 109.5 . .
C39 C40 H40A 109.5 . .
C39 C40 H40B 109.5 . .
H40A C40 H40B 109.5 . .
C39 C40 H40C 109.5 . .
H40A C40 H40C 109.5 . .
H40B C40 H40C 109.5 . .
C30 C31 H31A 109.5 . .
C30 C31 H31B 109.5 . .
H31A C31 H31B 109.5 . .
C30 C31 H31C 109.5 . .
H31A C31 H31C 109.5 . .
H31B C31 H31C 109.5 . .
C36 C37 H37A 109.5 . .
C36 C37 H37B 109.5 . .
H37A C37 H37B 109.5 . .
C36 C37 H37C 109.5 . .
H37A C37 H37C 109.5 . .
H37B C37 H37C 109.5 . .
C33 C34 H34A 109.5 . .
C33 C34 H34B 109.5 . .
H34A C34 H34B 109.5 . .
C33 C34 H34C 109.5 . .
H34A C34 H34C 109.5 . .
H34B C34 H34C 109.5 . .
C58 C59 H59A 109.5 . .
C58 C59 H59B 109.5 . .
H59A C59 H59B 109.5 . .
C58 C59 H59C 109.5 . .
H59A C59 H59C 109.5 . .
H59B C59 H59C 109.5 . .
C72 C71 H71A 109.5 . .
C72 C71 H71B 109.5 . .
H71A C71 H71B 109.5 . .
C72 C71 H71C 109.5 . .
H71A C71 H71C 109.5 . .
H71B C71 H71C 109.5 . .
O17 C72 C71 114.9(9) . .
O17 C72 H72A 108.5 . .
C71 C72 H72A 108.5 . .
O17 C72 H72B 108.5 . .
C71 C72 H72B 108.5 . .
H72A C72 H72B 107.5 . .
C69 O16 C69A 31.2(5) . 2_655
C69 O16 C69 31.2(5) . 2_655
C69A O16 C69 0.0(5) 2_655 2_655
C69 O16 H16A 109.5 . .
C69A O16 H16A 127.8 2_655 .
C69 O16 H16A 127.8 2_655 .
C72 O17 H17 109.5 . .
C72A O17A H17A 109.5 . .
C70 C69 O16 116.2(9) . .
C70 C69 H69A 108.2 . .
O16 C69 H69A 108.2 . .
C70 C69 H69B 108.2 . .
O16 C69 H69B 108.2 . .
H69A C69 H69B 107.4 . .
C69 C70 H70A 109.5 . .
C69 C70 H70B 109.5 . .
H70A C70 H70B 109.5 . .
C69 C70 H70C 109.5 . .
H70A C70 H70C 109.5 . .
H70B C70 H70C 109.5 . .
H70D C70A H70E 109.5 . .
H70D C70A H70F 109.5 . .
H70E C70A H70F 109.5 . .
C72A C71A H71D 109.5 . .
C72A C71A H71E 109.5 . .
H71D C71A H71E 109.5 . .
C72A C71A H71F 109.5 . .
H71D C71A H71F 109.5 . .
H71E C71A H71F 109.5 . .
C71A C72A O17A 117.4(15) . .
C71A C72A H72C 108.0 . .
O17A C72A H72C 108.0 . .
C71A C72A H72D 108.0 . .
O17A C72A H72D 108.0 . .
H72C C72A H72D 107.2 . .

loop_
_geom_bond_atom_site_label_1
_geom_bond_atom_site_label_2
_geom_bond_distance
_geom_bond_site_symmetry_2
O13 C47 1.370(2) .
O13 C53 1.371(2) .
O5 C8 1.368(2) .
O5 H5 0.8400 .
O4 C13 1.369(2) .
O4 H4 0.8400 .
O15 C68 1.259(3) .
O11 C22 1.377(3) .
O11 H11 0.8400 .
O2 C1 1.365(3) .
O2 H2 0.8400 .
O12 C23 1.372(2) .
O12 H12 0.8400 .
O1 C6 1.382(2) .
O1 H1 0.8414 .
O6 C9 1.387(2) .
O6 H6 0.8400 .
O3 C2 1.382(2) .
O3 H3 0.8485 .
O9 C16 1.372(3) .
O9 H9 0.8400 .
O10 C27 1.377(2) .
O10 H10 0.8400 .
C54 C53 1.369(3) .
C54 C55 1.416(3) .
C54 H54 0.9500 .
O7 C20 1.390(2) .
O7 H7 0.8400 .
C52 C51 1.392(3) .
C52 C53 1.418(3) .
C52 C57 1.418(3) .
O8 C15 1.370(3) .
O8 H8 0.8400 .
C28 C5 1.527(3) .
C28 C24 1.527(3) .
C28 C38 1.533(3) .
C28 H28 1.0000 .
O14 C68 1.248(3) .
C11 C12 1.383(3) .
C11 C10 1.396(3) .
C11 H11A 0.9500 .
C13 C12 1.393(3) .
C13 C8 1.394(3) .
C47 C46 1.377(3) .
C47 C48 1.407(3) .
N1 C45 1.355(3) .
N1 C42 1.457(3) .
N1 C44 1.476(3) .
C49 C50 1.359(3) .
C49 C48 1.417(3) .
C49 H49 0.9500 .
C19 C20 1.386(3) .
C19 C18 1.398(3) .
C19 C14 1.530(3) .
N2 C55 1.346(3) .
N2 C58 1.468(3) .
N2 C60 1.475(3) .
C6 C1 1.395(3) .
C6 C5 1.398(3) .
C14 C10 1.513(3) .
C14 C32 1.529(3) .
C14 H14 1.0000 .
C5 C4 1.390(3) .
C8 C9 1.384(3) .
C4 C3 1.390(3) .
C4 H4A 0.9500 .
C26 C25 1.381(3) .
C26 C27 1.397(3) .
C26 C21 1.531(3) .
C22 C27 1.387(3) .
C22 C23 1.394(3) .
C48 C51 1.410(3) .
C23 C24 1.396(3) .
C2 C3 1.386(3) .
C2 C1 1.390(3) .
C9 C10 1.397(3) .
C7 C29 1.521(3) .
C7 C3 1.526(3) .
C7 C12 1.530(3) .
C7 H7A 1.0000 .
C51 C62 1.492(3) .
C46 C45 1.411(3) .
C46 H46 0.9500 .
C17 C18 1.386(3) .
C17 C16 1.397(3) .
C17 C21 1.538(3) .
C18 H18 0.9500 .
C63 C62 1.395(3) .
C63 C64 1.400(3) .
C63 C68 1.514(3) .
C50 C45 1.432(3) .
C50 H50 0.9500 .
C55 C56 1.433(3) .
C57 C56 1.356(3) .
C57 H57 0.9500 .
C56 H56 0.9500 .
C62 C67 1.406(3) .
C24 C25 1.397(3) .
C25 H25 0.9500 .
C20 C15 1.384(3) .
C15 C16 1.394(3) .
C21 C35 1.515(3) .
C21 H21 1.0000 .
C35 C36 1.525(3) .
C35 H35A 0.9900 .
C35 H35B 0.9900 .
C42 C41 1.517(4) .
C42 H42A 0.9900 .
C42 H42B 0.9900 .
C67 C66 1.383(3) .
C67 H67 0.9500 .
C38 C39 1.526(3) .
C38 H38A 0.9900 .
C38 H38B 0.9900 .
C30 C31 1.499(4) .
C30 C29 1.530(3) .
C30 H30A 0.9900 .
C30 H30B 0.9900 .
C64 C65 1.386(4) .
C64 H64 0.9500 .
C44 C43 1.509(4) .
C44 H44A 0.9900 .
C44 H44B 0.9900 .
C32 C33 1.513(3) .
C32 H32A 0.9900 .
C32 H32B 0.9900 .
C29 H29A 0.9900 .
C29 H29B 0.9900 .
C60 C61 1.507(4) .
C60 H60A 0.9900 .
C60 H60B 0.9900 .
C39 C40 1.518(3) .
C39 H39A 0.9900 .
C39 H39B 0.9900 .
C36 C37 1.508(4) .
C36 H36A 0.9900 .
C36 H36B 0.9900 .
C58 C59 1.517(4) .
C58 H58A 0.9900 .
C58 H58B 0.9900 .
C66 C65 1.379(4) .
C66 H66 0.9500 .
C65 H65 0.9500 .
C33 C34 1.505(4) .
C33 H33A 0.9900 .
C33 H33B 0.9900 .
C43 H43A 0.9800 .
C43 H43B 0.9800 .
C43 H43C 0.9800 .
C61 H61A 0.9800 .
C61 H61B 0.9800 .
C61 H61C 0.9800 .
C41 H41A 0.9800 .
C41 H41B 0.9800 .
C41 H41C 0.9800 .
C40 H40A 0.9800 .
C40 H40B 0.9800 .
C40 H40C 0.9800 .
C31 H31A 0.9800 .
C31 H31B 0.9800 .
C31 H31C 0.9800 .
C37 H37A 0.9800 .
C37 H37B 0.9800 .
C37 H37C 0.9800 .
C34 H34A 0.9800 .
C34 H34B 0.9800 .
C34 H34C 0.9800 .
C59 H59A 0.9800 .
C59 H59B 0.9800 .
C59 H59C 0.9800 .
C71 C72 1.483(15) .
C71 H71A 0.9800 .
C71 H71B 0.9800 .
C71 H71C 0.9800 .
C72 O17 1.388(8) .
C72 H72A 0.9900 .
C72 H72B 0.9900 .
O16 C69 1.411(6) .
O16 C69A 1.411(6) 2_655
O16 C69 1.411(6) 2_655
O16 H16A 0.8399 .
O17 H17 0.8400 .
O17A C72A 1.403(18) .
O17A H17A 0.8400 .
C69 C70 1.387(18) .
C69 H69A 0.9900 .
C69 H69B 0.9900 .
C70 H70A 0.9800 .
C70 H70B 0.9800 .
C70 H70C 0.9800 .
C70A H70D 0.9800 .
C70A H70E 0.9800 .
C70A H70F 0.9800 .
C71A C72A 1.40(2) .
C71A H71D 0.9800 .
C71A H71E 0.9800 .
C71A H71F 0.9800 .
C72A H72C 0.9900 .
C72A H72D 0.9900 .

loop_
_geom_torsion_atom_site_label_1
_geom_torsion_atom_site_label_2
_geom_torsion_atom_site_label_3
_geom_torsion_atom_site_label_4
_geom_torsion
_geom_torsion_site_symmetry_1
C55 C54 C53 O13 179.14(17) .
C55 C54 C53 C52 -0.3(3) .
C47 O13 C53 C54 -178.66(17) .
C47 O13 C53 C52 0.8(3) .
C51 C52 C53 C54 179.35(19) .
C57 C52 C53 C54 -1.2(3) .
C51 C52 C53 O13 -0.1(3) .
C57 C52 C53 O13 179.38(17) .
C53 O13 C47 C46 177.69(17) .
C53 O13 C47 C48 -0.9(3) .
C20 C19 C14 C10 101.9(2) .
C18 C19 C14 C10 -76.8(2) .
C20 C19 C14 C32 -130.2(2) .
C18 C19 C14 C32 51.0(3) .
O1 C6 C5 C4 177.33(18) .
C1 C6 C5 C4 -1.3(3) .
O1 C6 C5 C28 -4.6(3) .
C1 C6 C5 C28 176.71(19) .
C24 C28 C5 C4 -75.1(2) .
C38 C28 C5 C4 51.5(2) .
C24 C28 C5 C6 106.9(2) .
C38 C28 C5 C6 -126.5(2) .
O4 C13 C8 O5 1.6(3) .
C12 C13 C8 O5 -177.47(17) .
O4 C13 C8 C9 -177.39(18) .
C12 C13 C8 C9 3.5(3) .
C6 C5 C4 C3 2.4(3) .
C28 C5 C4 C3 -175.71(18) .
O13 C47 C48 C51 0.2(3) .
C46 C47 C48 C51 -178.27(19) .
O13 C47 C48 C49 179.62(17) .
C46 C47 C48 C49 1.2(3) .
C50 C49 C48 C47 -1.4(3) .
C50 C49 C48 C51 178.0(2) .
O11 C22 C23 O12 2.1(3) .
C27 C22 C23 O12 179.40(18) .
O11 C22 C23 C24 -177.63(18) .
C27 C22 C23 C24 -0.3(3) .
O5 C8 C9 O6 -2.3(3) .
C13 C8 C9 O6 176.67(17) .
O5 C8 C9 C10 176.06(18) .
C13 C8 C9 C10 -5.0(3) .
C53 C52 C51 C48 -0.6(3) .
C57 C52 C51 C48 179.99(18) .
C53 C52 C51 C62 -174.94(18) .
C57 C52 C51 C62 5.6(3) .
C47 C48 C51 C52 0.5(3) .
C49 C48 C51 C52 -178.85(19) .
C47 C48 C51 C62 174.80(18) .
C49 C48 C51 C62 -4.6(3) .
O13 C47 C46 C45 -177.48(18) .
C48 C47 C46 C45 1.1(3) .
C16 C17 C18 C19 0.2(3) .
C21 C17 C18 C19 -178.36(19) .
C20 C19 C18 C17 2.5(3) .
C14 C19 C18 C17 -178.70(19) .
O3 C2 C1 O2 0.4(3) .
C3 C2 C1 O2 -178.9(2) .
O3 C2 C1 C6 -179.93(19) .
C3 C2 C1 C6 0.8(3) .
O1 C6 C1 O2 0.9(3) .
C5 C6 C1 O2 179.5(2) .
O1 C6 C1 C2 -178.80(19) .
C5 C6 C1 C2 -0.2(3) .
C48 C49 C50 C45 -0.6(3) .
C62 C63 C68 O14 -175.22(19) .
C64 C63 C68 O14 7.4(3) .
C62 C63 C68 O15 5.3(3) .
C64 C63 C68 O15 -172.06(19) .
C58 N2 C55 C54 0.9(3) .
C60 N2 C55 C54 172.9(2) .
C58 N2 C55 C56 -179.6(2) .
C60 N2 C55 C56 -7.6(3) .
C53 C54 C55 N2 -178.85(19) .
C53 C54 C55 C56 1.6(3) .
C42 N1 C45 C46 2.7(3) .
C44 N1 C45 C46 -173.9(2) .
C42 N1 C45 C50 -177.9(2) .
C44 N1 C45 C50 5.5(3) .
C47 C46 C45 N1 176.37(19) .
C47 C46 C45 C50 -3.0(3) .
C49 C50 C45 N1 -176.6(2) .
C49 C50 C45 C46 2.8(3) .
C10 C11 C12 C13 -0.4(3) .
C10 C11 C12 C7 178.51(18) .
O4 C13 C12 C11 -179.85(18) .
C8 C13 C12 C11 -0.8(3) .
O4 C13 C12 C7 1.2(3) .
C8 C13 C12 C7 -179.81(18) .
C29 C7 C12 C11 30.7(3) .
C3 C7 C12 C11 -96.5(2) .
C29 C7 C12 C13 -150.33(19) .
C3 C7 C12 C13 82.5(2) .
C51 C52 C57 C56 -179.2(2) .
C53 C52 C57 C56 1.4(3) .
C12 C11 C10 C9 -1.0(3) .
C12 C11 C10 C14 177.97(19) .
C8 C9 C10 C11 3.7(3) .
O6 C9 C10 C11 -178.14(18) .
C8 C9 C10 C14 -175.29(18) .
O6 C9 C10 C14 2.9(3) .
C32 C14 C10 C11 -32.0(3) .
C19 C14 C10 C11 96.7(2) .
C32 C14 C10 C9 146.9(2) .
C19 C14 C10 C9 -84.4(2) .
C52 C57 C56 C55 -0.1(3) .
N2 C55 C56 C57 179.0(2) .
C54 C55 C56 C57 -1.5(3) .
C64 C63 C62 C67 1.9(3) .
C68 C63 C62 C67 -175.49(18) .
C64 C63 C62 C51 -179.79(18) .
C68 C63 C62 C51 2.9(3) .
C52 C51 C62 C63 -99.9(2) .
C48 C51 C62 C63 85.9(2) .
C52 C51 C62 C67 78.5(2) .
C48 C51 C62 C67 -95.7(2) .
O12 C23 C24 C25 -179.01(18) .
C22 C23 C24 C25 0.7(3) .
O12 C23 C24 C28 -0.2(3) .
C22 C23 C24 C28 179.56(18) .
C5 C28 C24 C23 -79.6(2) .
C38 C28 C24 C23 154.57(18) .
C5 C28 C24 C25 99.2(2) .
C38 C28 C24 C25 -26.7(3) .
C27 C26 C25 C24 0.5(3) .
C21 C26 C25 C24 178.24(18) .
C23 C24 C25 C26 -0.8(3) .
C28 C24 C25 C26 -179.62(18) .
C18 C19 C20 C15 -4.2(3) .
C14 C19 C20 C15 177.0(2) .
C18 C19 C20 O7 174.02(18) .
C14 C19 C20 O7 -4.8(3) .
C19 C20 C15 O8 -178.4(2) .
O7 C20 C15 O8 3.3(3) .
C19 C20 C15 C16 3.3(3) .
O7 C20 C15 C16 -175.0(2) .
C25 C26 C21 C35 27.9(3) .
C27 C26 C21 C35 -154.4(2) .
C25 C26 C21 C17 -99.2(2) .
C27 C26 C21 C17 78.5(2) .
C18 C17 C21 C35 -52.8(3) .
C16 C17 C21 C35 128.7(2) .
C18 C17 C21 C26 75.7(2) .
C16 C17 C21 C26 -102.9(2) .
O3 C2 C3 C4 -179.14(18) .
C1 C2 C3 C4 0.1(3) .
O3 C2 C3 C7 1.5(3) .
C1 C2 C3 C7 -179.26(19) .
C5 C4 C3 C2 -1.8(3) .
C5 C4 C3 C7 177.62(18) .
C29 C7 C3 C2 126.1(2) .
C12 C7 C3 C2 -105.2(2) .
C29 C7 C3 C4 -53.3(3) .
C12 C7 C3 C4 75.5(2) .
C26 C21 C35 C36 61.3(3) .
C17 C21 C35 C36 -172.5(2) .
C45 N1 C42 C41 -83.3(3) .
C44 N1 C42 C41 93.5(2) .
O8 C15 C16 O9 1.6(3) .
C20 C15 C16 O9 179.89(19) .
O8 C15 C16 C17 -178.6(2) .
C20 C15 C16 C17 -0.4(3) .
C18 C17 C16 O9 178.4(2) .
C21 C17 C16 O9 -3.0(3) .
C18 C17 C16 C15 -1.3(3) .
C21 C17 C16 C15 177.26(19) .
C63 C62 C67 C66 -0.6(3) .
C51 C62 C67 C66 -179.1(2) .
C5 C28 C38 C39 57.4(2) .
C24 C28 C38 C39 -176.65(17) .
C62 C63 C64 C65 -1.1(3) .
C68 C63 C64 C65 176.4(2) .
O11 C22 C27 O10 -0.7(3) .
C23 C22 C27 O10 -178.03(18) .
O11 C22 C27 C26 177.32(18) .
C23 C22 C27 C26 0.0(3) .
C25 C26 C27 O10 178.02(18) .
C21 C26 C27 O10 0.2(3) .
C25 C26 C27 C22 -0.1(3) .
C21 C26 C27 C22 -177.93(18) .
C45 N1 C44 C43 -89.8(3) .
C42 N1 C44 C43 93.4(3) .
C10 C14 C32 C33 -164.5(2) .
C19 C14 C32 C33 67.4(3) .
C3 C7 C29 C30 -168.25(19) .
C12 C7 C29 C30 65.4(3) .
C31 C30 C29 C7 179.4(2) .
C55 N2 C60 C61 82.0(3) .
C58 N2 C60 C61 -105.7(2) .
C28 C38 C39 C40 -178.8(2) .
C21 C35 C36 C37 -178.8(2) .
C55 N2 C58 C59 83.3(3) .
C60 N2 C58 C59 -89.0(3) .
C62 C67 C66 C65 -1.5(4) .
C67 C66 C65 C64 2.3(4) .
C63 C64 C65 C66 -1.0(4) .
C14 C32 C33 C34 -174.6(2) .
C69A O16 C69 C70 -21(2) 2_655
C69 O16 C69 C70 -21(2) 2_655
